data_4317739
loop_
_publ_author_name
'Konrad Herbst'
'Magda Monari'
'Michael Brorson'

_publ_section_title
;
 Molecular Metal Sulfide Cluster Model for Substrate Binding to
 Oil-Refinery Hydrodesulfurization Catalysts
;
_journal_name_full 'Inorganic Chemistry'
_journal_page_first 1336
_journal_page_last 1338
_journal_paper_doi 10.1021/ic011108y
_journal_volume 41
_journal_year 2002
_chemical_formula_sum 'C54 H64 Mo6 Ni2 O6 S12'
_chemical_formula_weight 1886.83
_chemical_name_systematic
;
  ?
;
_space_group_IT_number 2
_symmetry_cell_setting triclinic
_symmetry_space_group_name_Hall '-P 1'
_symmetry_space_group_name_H-M 'P -1'
_atom_sites_solution_hydrogens geom
_atom_sites_solution_primary direct
_atom_sites_solution_secondary difmap
_audit_creation_method SHELXL-97
_cell_angle_alpha 99.412(2)
_cell_angle_beta 90.945(2)
_cell_angle_gamma 91.768(2)
_cell_formula_units_Z 2
_cell_length_a 10.0275(7)
_cell_length_b 17.0880(10)
_cell_length_c 18.7950(10)
_cell_measurement_temperature 293(2)
_cell_volume 3174.9(3)
_computing_cell_refinement 'Bruker SMART'
_computing_data_collection 'Bruker SMART'
_computing_data_reduction 'Bruker SAINT+'
_computing_structure_refinement 'SHELXL-97 (Sheldrick, 1997)'
_computing_structure_solution 'SHELXS-97 (Sheldrick, 1990)'
_diffrn_ambient_temperature 293(2)
_diffrn_measured_fraction_theta_full 0.986
_diffrn_measured_fraction_theta_max 0.986
_diffrn_measurement_device_type 'Bruker AXS SMART CCD diffractometer'
_diffrn_measurement_method '\w rotation with narrow frames'
_diffrn_radiation_monochromator graphite
_diffrn_radiation_source 'fine-focus sealed tube'
_diffrn_radiation_type MoK\a
_diffrn_radiation_wavelength 0.71073
_diffrn_reflns_av_R_equivalents 0.1096
_diffrn_reflns_av_sigmaI/netI 0.1814
_diffrn_reflns_limit_h_max 14
_diffrn_reflns_limit_h_min -14
_diffrn_reflns_limit_k_max 24
_diffrn_reflns_limit_k_min -21
_diffrn_reflns_limit_l_max 26
_diffrn_reflns_limit_l_min -26
_diffrn_reflns_number 37018
_diffrn_reflns_theta_full 29.99
_diffrn_reflns_theta_max 29.99
_diffrn_reflns_theta_min 2.51
_exptl_absorpt_coefficient_mu 2.166
_exptl_absorpt_correction_T_max 1.000000
_exptl_absorpt_correction_T_min 0.713165
_exptl_absorpt_correction_type SADABS
_exptl_crystal_colour black
_exptl_crystal_density_diffrn 1.974
_exptl_crystal_density_method 'not measured'
_exptl_crystal_description Parallelepiped
_exptl_crystal_F_000 1872
_exptl_crystal_size_max 0.30
_exptl_crystal_size_mid 0.25
_exptl_crystal_size_min 0.20
_refine_diff_density_max 1.999
_refine_diff_density_min -1.943
_refine_diff_density_rms 0.166
_refine_ls_extinction_method none
_refine_ls_goodness_of_fit_ref 0.926
_refine_ls_hydrogen_treatment mixed
_refine_ls_matrix_type full
_refine_ls_number_parameters 712
_refine_ls_number_reflns 18230
_refine_ls_number_restraints 22
_refine_ls_restrained_S_all 0.913
_refine_ls_R_factor_all 0.2227
_refine_ls_R_factor_gt 0.0820
_refine_ls_shift/su_max 0.005
_refine_ls_shift/su_mean 0.000
_refine_ls_structure_factor_coef Fsqd
_refine_ls_weighting_details 'calc w=1/[\s^2^(Fo^2^)+(0.1117P)^2^+0.0000P] where P=(Fo^2^+2Fc^2^)/3'
_refine_ls_weighting_scheme calc
_refine_ls_wR_factor_gt 0.2002
_refine_ls_wR_factor_ref 0.2647
_reflns_number_gt 6073
_reflns_number_total 18230
_reflns_threshold_expression >2sigma(I)
_cod_data_source_file ic011108y_1.cif
_cod_data_source_block '[2a][pts]2'
_cod_depositor_comments
;
The following automatic conversions were performed:

'_symmetry_cell_setting' value 'Triclinic' changed to 'triclinic'
according to the built-in table from CIF Core dictionary named
'cif_core.dic' version 2.4.1 from 2010-06-29.

Automatic conversion script
Id: cif_fix_values 1646 2011-03-28 12:23:43Z adriana 
;
_cod_database_code 4317739

loop_
_symmetry_equiv_pos_as_xyz
'x, y, z'
'-x, -y, -z'

loop_
_atom_site_label
_atom_site_type_symbol
_atom_site_fract_x
_atom_site_fract_y
_atom_site_fract_z
_atom_site_U_iso_or_equiv
_atom_site_adp_type
_atom_site_occupancy
_atom_site_symmetry_multiplicity
_atom_site_calc_flag
_atom_site_refinement_flags
_atom_site_disorder_assembly
_atom_site_disorder_group
Mo1 Mo 0.75429(8) 0.45639(6) 0.10354(4) 0.0499(3) Uani 1 1 d U . .
C5 C 0.7497(10) 0.3469(5) 0.0099(5) 0.092(3) Uani 1 1 d GDU . .
C6 C 0.8628(7) 0.3957(6) -0.0001(4) 0.070(3) Uani 1 1 d GU . .
H6 H 0.9515 0.3818 0.0022 0.084 Uiso 1 1 calc R . .
C7 C 0.8167(9) 0.4695(5) -0.0141(4) 0.081(3) Uani 1 1 d GU . .
H7 H 0.8698 0.5125 -0.0227 0.097 Uiso 1 1 calc R . .
C8 C 0.6751(9) 0.4664(7) -0.0129(4) 0.104(4) Uani 1 1 d GU . .
H8 H 0.6192 0.5068 -0.0204 0.124 Uiso 1 1 calc R . .
C9 C 0.6337(7) 0.3906(7) 0.0020(5) 0.110(4) Uani 1 1 d GU . .
H9 H 0.5460 0.3727 0.0058 0.132 Uiso 1 1 calc R . .
C10 C 0.762(2) 0.2649(9) 0.0220(9) 0.172(9) Uani 1 1 d DU . .
H10A H 0.6749 0.2418 0.0268 0.258 Uiso 1 1 calc R . .
H10B H 0.8139 0.2644 0.0653 0.258 Uiso 1 1 calc R . .
H10C H 0.8055 0.2349 -0.0182 0.258 Uiso 1 1 calc R . .
Mo2 Mo 0.91950(9) 0.48685(7) 0.22832(5) 0.0580(3) Uani 1 1 d U . .
C11 C 1.1490(8) 0.4686(9) 0.2065(4) 0.101(4) Uani 1 1 d GU . .
H11 H 1.1811 0.4627 0.1599 0.122 Uiso 1 1 calc R . .
C12 C 1.1054(9) 0.4063(6) 0.2430(6) 0.100(3) Uani 1 1 d GU . .
H12 H 1.1039 0.3523 0.2244 0.120 Uiso 1 1 calc R . .
C13 C 1.0645(9) 0.4407(8) 0.3128(5) 0.105(4) Uani 1 1 d GU . .
H13 H 1.0315 0.4133 0.3480 0.126 Uiso 1 1 calc R . .
C14 C 1.0829(9) 0.5244(7) 0.3195(5) 0.107(4) Uani 1 1 d GU . .
H14 H 1.0640 0.5613 0.3598 0.129 Uiso 1 1 calc R . .
C15 C 1.1351(9) 0.5416(6) 0.2538(7) 0.113(4) Uani 1 1 d GDU . .
C16 C 1.182(2) 0.6174(13) 0.2391(15) 0.223(11) Uani 1 1 d DU . .
H16A H 1.2128 0.6118 0.1906 0.335 Uiso 1 1 calc R . .
H16B H 1.2534 0.6376 0.2722 0.335 Uiso 1 1 calc R . .
H16C H 1.1099 0.6537 0.2449 0.335 Uiso 1 1 calc R . .
Mo3 Mo 0.71331(10) 0.59129(6) 0.20627(5) 0.0592(3) Uani 1 1 d U . .
C17 C 0.6132(14) 0.6994(6) 0.2740(6) 0.125(5) Uani 1 1 d GU . .
H17 H 0.5763 0.6949 0.3182 0.150 Uiso 1 1 calc R . .
C18 C 0.5461(9) 0.6831(6) 0.2058(9) 0.130(5) Uani 1 1 d GU . .
H18 H 0.4575 0.6659 0.1975 0.156 Uiso 1 1 calc R . .
C19 C 0.6381(14) 0.6976(6) 0.1524(6) 0.116(4) Uani 1 1 d GU . .
H19 H 0.6203 0.6916 0.1031 0.139 Uiso 1 1 calc R . .
C20 C 0.7621(11) 0.7229(6) 0.1876(7) 0.104(4) Uani 1 1 d GU . .
H20 H 0.8398 0.7364 0.1654 0.124 Uiso 1 1 calc R . .
C21 C 0.7467(13) 0.7240(6) 0.2628(6) 0.110(4) Uani 1 1 d GDU . .
C22 C 0.863(2) 0.7544(16) 0.3041(13) 0.248(14) Uani 1 1 d DU . .
H22A H 0.8471 0.7542 0.3544 0.372 Uiso 1 1 calc R . .
H22B H 0.8826 0.8078 0.2967 0.372 Uiso 1 1 calc R . .
H22C H 0.9368 0.7218 0.2893 0.372 Uiso 1 1 calc R . .
Ni1 Ni 0.65815(12) 0.44429(8) 0.23603(7) 0.0490(3) Uani 1 1 d U . .
S1 S 0.8116(3) 0.36869(18) 0.18025(16) 0.0593(7) Uani 1 1 d U . .
S2 S 0.5532(3) 0.49880(18) 0.15354(14) 0.0556(7) Uani 1 1 d U . .
S3 S 0.7612(3) 0.5398(2) 0.31090(15) 0.0655(8) Uani 1 1 d U . .
S4 S 0.9003(3) 0.5630(2) 0.13764(16) 0.0653(7) Uani 1 1 d U . .
Ni2 Ni 0.39111(14) 0.12559(9) 0.28901(8) 0.0615(4) Uani 1 1 d U . .
Mo4 Mo 0.12444(10) 0.09181(7) 0.27962(6) 0.0626(3) Uani 1 1 d U . .
C23 C -0.0982(10) 0.0527(6) 0.2462(7) 0.116(4) Uani 1 1 d GDU . .
C24 C -0.1035(9) 0.1206(8) 0.3007(5) 0.105(4) Uani 1 1 d GU . .
H24 H -0.1398 0.1221 0.3461 0.127 Uiso 1 1 calc R . .
C25 C -0.0436(10) 0.1859(6) 0.2737(6) 0.096(3) Uani 1 1 d GU . .
H25 H -0.0338 0.2377 0.2984 0.115 Uiso 1 1 calc R . .
C26 C -0.0013(9) 0.1584(7) 0.2026(5) 0.096(3) Uani 1 1 d GU . .
H26 H 0.0411 0.1889 0.1724 0.115 Uiso 1 1 calc R . .
C27 C -0.0350(11) 0.0760(7) 0.1856(5) 0.119(4) Uani 1 1 d GU . .
H27 H -0.0186 0.0431 0.1423 0.143 Uiso 1 1 calc R . .
C28 C -0.178(2) -0.0177(13) 0.2555(17) 0.234(13) Uani 1 1 d DU . .
H28A H -0.1647 -0.0594 0.2156 0.351 Uiso 1 1 calc R . .
H28B H -0.2708 -0.0052 0.2575 0.351 Uiso 1 1 calc R . .
H28C H -0.1513 -0.0349 0.2996 0.351 Uiso 1 1 calc R . .
Mo5 Mo 0.27219(11) 0.08996(10) 0.40803(6) 0.0882(4) Uani 1 1 d U . .
C29 C 0.3710(13) 0.0946(13) 0.5214(6) 0.198(7) Uani 1 1 d GU . .
H29 H 0.4512 0.0693 0.5244 0.238 Uiso 1 1 calc R . .
C30 C 0.241(2) 0.0581(9) 0.5187(7) 0.184(5) Uani 1 1 d GDU . .
C31 C 0.1469(10) 0.1174(13) 0.5143(6) 0.154(5) Uani 1 1 d GU . .
H31 H 0.0546 0.1098 0.5119 0.185 Uiso 1 1 calc R . .
C32 C 0.2181(18) 0.1906(9) 0.5141(6) 0.168(6) Uani 1 1 d GU . .
H32 H 0.1806 0.2392 0.5116 0.202 Uiso 1 1 calc R . .
C33 C 0.3566(15) 0.1765(12) 0.5185(6) 0.184(6) Uani 1 1 d GU . .
H33 H 0.4257 0.2142 0.5194 0.221 Uiso 1 1 calc R . .
C34 C 0.216(4) -0.0196(17) 0.5304(16) 0.339(19) Uani 1 1 d DU . .
H34A H 0.2993 -0.0456 0.5334 0.508 Uiso 1 1 calc R . .
H34B H 0.1627 -0.0480 0.4912 0.508 Uiso 1 1 calc R . .
H34C H 0.1696 -0.0187 0.5747 0.508 Uiso 1 1 calc R . .
Mo6 Mo 0.31175(16) -0.02685(8) 0.28691(10) 0.1138(6) Uani 1 1 d U . .
C35 C 0.241(3) -0.162(2) 0.2768(19) 0.190(9) Uani 0.53 1 d PGU A 1
H35 H 0.1759 -0.1769 0.3074 0.228 Uiso 0.53 1 calc PR A 1
C36 C 0.379(4) -0.150(2) 0.2938(17) 0.203(8) Uani 0.53 1 d PGU A 1
H36 H 0.4209 -0.1555 0.3373 0.243 Uiso 0.53 1 calc PR A 1
C37 C 0.443(2) -0.129(2) 0.233(2) 0.187(8) Uani 0.53 1 d PGU A 1
H37 H 0.5342 -0.1179 0.2289 0.225 Uiso 0.53 1 calc PR A 1
C38 C 0.345(3) -0.1281(18) 0.1777(15) 0.171(8) Uani 0.53 1 d PGU A 1
H38 H 0.3593 -0.1161 0.1319 0.205 Uiso 0.53 1 calc PR A 1
C39 C 0.220(3) -0.1487(19) 0.2051(18) 0.168(8) Uani 0.53 1 d PGDU A 1
C40 C 0.090(3) -0.158(2) 0.1588(19) 0.189(13) Uani 0.53 1 d PDU A 1
H40A H 0.0170 -0.1724 0.1872 0.283 Uiso 0.53 1 calc PR A 1
H40B H 0.0997 -0.1990 0.1178 0.283 Uiso 0.53 1 calc PR A 1
H40C H 0.0723 -0.1089 0.1427 0.283 Uiso 0.53 1 calc PR A 1
C41 C 0.459(4) -0.121(2) 0.230(2) 0.204(9) Uani 0.47 1 d PGU A 2
H41 H 0.5168 -0.1082 0.1953 0.245 Uiso 0.47 1 calc PR A 2
C42 C 0.322(4) -0.144(2) 0.2189(18) 0.193(8) Uani 0.47 1 d PGDU A 2
C43 C 0.271(3) -0.159(2) 0.286(2) 0.169(9) Uani 0.47 1 d PGU A 2
H43 H 0.1836 -0.1748 0.2937 0.203 Uiso 0.47 1 calc PR A 2
C44 C 0.376(3) -0.144(2) 0.3383(18) 0.176(8) Uani 0.47 1 d PGU A 2
H44 H 0.3696 -0.1491 0.3867 0.211 Uiso 0.47 1 calc PR A 2
C45 C 0.492(3) -0.121(2) 0.304(2) 0.196(8) Uani 0.47 1 d PGU A 2
H45 H 0.5755 -0.1079 0.3259 0.235 Uiso 0.47 1 calc PR A 2
C46 C 0.228(6) -0.160(3) 0.156(2) 0.24(2) Uani 0.47 1 d PDU A 2
H46A H 0.2716 -0.1483 0.1143 0.367 Uiso 0.47 1 calc PR A 2
H46B H 0.1519 -0.1281 0.1659 0.367 Uiso 0.47 1 calc PR A 2
H46C H 0.1998 -0.2155 0.1486 0.367 Uiso 0.47 1 calc PR A 2
S5 S 0.2393(3) 0.1971(2) 0.34977(16) 0.0659(8) Uani 1 1 d U . .
S6 S 0.2879(4) 0.0512(2) 0.19682(19) 0.0862(10) Uani 1 1 d U A .
S7 S 0.1191(4) -0.0053(2) 0.3521(2) 0.0944(11) Uani 1 1 d U A .
S8 S 0.4738(4) 0.0495(3) 0.3598(2) 0.1124(14) Uani 1 1 d U A .
S9 S 0.4933(3) 0.38787(17) 0.28866(14) 0.0541(7) Uani 1 1 d DU . .
C1 C 0.5545(10) 0.3253(7) 0.3506(5) 0.059(3) Uani 1 1 d DU . .
H1A H 0.6029 0.3586 0.3900 0.070 Uiso 1 1 calc R . .
H1B H 0.4786 0.3009 0.3709 0.070 Uiso 1 1 calc R . .
C2 C 0.6451(10) 0.2602(6) 0.3170(6) 0.062(3) Uani 1 1 d DU . .
H2A H 0.6792 0.2332 0.3547 0.074 Uiso 1 1 calc R . .
H2B H 0.7207 0.2843 0.2962 0.074 Uiso 1 1 calc R . .
S10 S 0.5619(3) 0.18734(18) 0.24734(15) 0.0595(7) Uani 1 1 d DU . .
C3 C 0.4094(10) 0.3146(6) 0.2214(5) 0.058(2) Uani 1 1 d DU . .
H3A H 0.3357 0.2905 0.2438 0.070 Uiso 1 1 calc R . .
H3B H 0.3720 0.3413 0.1843 0.070 Uiso 1 1 calc R . .
C4 C 0.4972(11) 0.2493(7) 0.1858(5) 0.061(3) Uani 1 1 d DU . .
H4A H 0.5717 0.2733 0.1639 0.073 Uiso 1 1 calc R . .
H4B H 0.4461 0.2160 0.1475 0.073 Uiso 1 1 calc R . .
S11 S 0.2186(3) 0.2746(2) 0.03510(17) 0.0694(8) Uani 1 1 d U . .
O1 O 0.3457(10) 0.3165(6) 0.0403(6) 0.099(3) Uani 1 1 d U . .
O2 O 0.1575(10) 0.2772(6) 0.1042(5) 0.095(3) Uani 1 1 d U . .
O3 O 0.1305(10) 0.2963(7) -0.0198(5) 0.111(4) Uani 1 1 d U . .
C50 C 0.2493(10) 0.1741(7) 0.0040(5) 0.055(2) Uani 1 1 d DU . .
C51 C 0.3642(12) 0.1514(9) -0.0292(7) 0.107(5) Uani 1 1 d DU . .
H51 H 0.4298 0.1891 -0.0358 0.128 Uiso 1 1 calc R . .
C52 C 0.3830(16) 0.0712(9) -0.0532(8) 0.115(6) Uani 1 1 d DU . .
H52 H 0.4618 0.0569 -0.0765 0.138 Uiso 1 1 calc R . .
C53 C 0.2946(14) 0.0134(9) -0.0448(8) 0.091(4) Uani 1 1 d DU . .
C54 C 0.1800(17) 0.0373(9) -0.0134(10) 0.128(7) Uani 1 1 d DU . .
H54 H 0.1129 -0.0002 -0.0089 0.154 Uiso 1 1 calc R . .
C55 C 0.1593(14) 0.1169(9) 0.0124(8) 0.106(5) Uani 1 1 d DU . .
H55 H 0.0808 0.1309 0.0361 0.128 Uiso 1 1 calc R . .
C56 C 0.329(2) -0.0721(11) -0.0736(12) 0.168(9) Uani 1 1 d U . .
H56A H 0.2565 -0.1071 -0.0643 0.252 Uiso 1 1 calc R . .
H56B H 0.4086 -0.0851 -0.0500 0.252 Uiso 1 1 calc R . .
H56C H 0.3420 -0.0780 -0.1246 0.252 Uiso 1 1 calc R . .
S12 S 0.7975(5) 0.2301(3) 0.5184(3) 0.1186(16) Uani 1 1 d U . .
O4 O 0.8744(13) 0.2269(8) 0.5803(7) 0.136(4) Uani 1 1 d U . .
O5 O 0.8681(18) 0.2014(9) 0.4534(8) 0.194(6) Uani 1 1 d U . .
O6 O 0.6651(15) 0.1957(9) 0.5178(14) 0.253(10) Uani 1 1 d U . .
C58 C 0.7699(10) 0.3306(8) 0.5174(6) 0.074(3) Uani 1 1 d DU . .
C59 C 0.6675(12) 0.3700(9) 0.5550(6) 0.085(4) Uani 1 1 d DU . .
H59 H 0.6085 0.3422 0.5801 0.102 Uiso 1 1 calc R . .
C60 C 0.6528(13) 0.4478(9) 0.5555(7) 0.087(4) Uani 1 1 d DU . .
H60 H 0.5844 0.4725 0.5825 0.104 Uiso 1 1 calc R . .
C61 C 0.7320(12) 0.4928(9) 0.5187(6) 0.077(3) Uani 1 1 d DU . .
C62 C 0.8304(13) 0.4539(9) 0.4809(6) 0.084(3) Uani 1 1 d DU . .
H62 H 0.8856 0.4815 0.4537 0.100 Uiso 1 1 calc R . .
C63 C 0.8510(12) 0.3765(9) 0.4813(7) 0.085(3) Uani 1 1 d DU . .
H63 H 0.9228 0.3532 0.4563 0.102 Uiso 1 1 calc R . .
C64 C 0.7113(17) 0.5779(10) 0.5205(9) 0.120(5) Uani 1 1 d U . .
H64A H 0.6362 0.5936 0.5498 0.180 Uiso 1 1 calc R . .
H64B H 0.6946 0.5877 0.4723 0.180 Uiso 1 1 calc R . .
H64C H 0.7896 0.6078 0.5404 0.180 Uiso 1 1 calc R . .

loop_
_atom_site_aniso_label
_atom_site_aniso_U_11
_atom_site_aniso_U_22
_atom_site_aniso_U_33
_atom_site_aniso_U_23
_atom_site_aniso_U_13
_atom_site_aniso_U_12
Mo1 0.0373(5) 0.0695(7) 0.0427(5) 0.0053(4) 0.0071(3) 0.0138(4)
C5 0.098(8) 0.101(6) 0.063(5) -0.028(4) 0.020(6) -0.014(5)
C6 0.053(5) 0.101(7) 0.053(5) 0.001(4) 0.024(4) 0.021(5)
C7 0.079(6) 0.116(8) 0.049(4) 0.016(5) 0.012(5) 0.020(6)
C8 0.071(6) 0.195(11) 0.045(4) 0.012(6) -0.005(4) 0.057(7)
C9 0.056(5) 0.203(11) 0.052(5) -0.032(6) 0.007(4) -0.016(6)
C10 0.31(3) 0.086(7) 0.106(13) -0.026(8) 0.107(15) -0.015(11)
Mo2 0.0380(5) 0.0887(8) 0.0453(5) 0.0035(5) 0.0051(4) 0.0105(5)
C11 0.038(4) 0.197(12) 0.072(7) 0.025(6) 0.004(4) 0.022(6)
C12 0.045(5) 0.145(8) 0.108(8) 0.009(6) -0.017(5) 0.031(5)
C13 0.053(6) 0.186(12) 0.081(6) 0.039(7) -0.011(4) 0.023(6)
C14 0.051(6) 0.175(11) 0.083(6) -0.016(6) -0.017(4) 0.011(7)
C15 0.046(5) 0.158(9) 0.133(9) 0.025(8) -0.016(5) -0.015(6)
C16 0.138(19) 0.214(14) 0.32(3) 0.071(19) -0.02(2) -0.101(16)
Mo3 0.0582(6) 0.0556(6) 0.0655(6) 0.0111(5) 0.0198(5) 0.0099(5)
C17 0.177(11) 0.046(6) 0.156(9) 0.009(5) 0.087(8) 0.031(6)
C18 0.100(7) 0.064(7) 0.236(15) 0.044(8) 0.026(7) 0.041(5)
C19 0.142(11) 0.069(6) 0.145(9) 0.035(7) -0.003(7) 0.035(6)
C20 0.130(9) 0.059(4) 0.124(9) 0.016(6) 0.035(7) 0.002(5)
C21 0.152(10) 0.059(4) 0.113(8) -0.009(5) 0.024(7) 0.014(6)
C22 0.29(2) 0.21(3) 0.20(2) -0.07(2) -0.060(19) -0.08(3)
Ni1 0.0408(7) 0.0581(9) 0.0508(7) 0.0135(6) 0.0130(5) 0.0158(6)
S1 0.0494(15) 0.0628(17) 0.0679(17) 0.0118(13) 0.0136(12) 0.0243(13)
S2 0.0411(13) 0.0745(19) 0.0541(15) 0.0145(13) 0.0089(10) 0.0224(13)
S3 0.0559(16) 0.090(2) 0.0478(14) 0.0007(14) 0.0112(11) 0.0117(15)
S4 0.0551(16) 0.077(2) 0.0644(17) 0.0139(14) 0.0203(12) -0.0032(14)
Ni2 0.0542(8) 0.0685(10) 0.0661(9) 0.0186(8) 0.0158(6) 0.0235(7)
Mo4 0.0599(6) 0.0684(7) 0.0612(6) 0.0151(5) 0.0031(4) 0.0057(5)
C23 0.081(5) 0.144(9) 0.130(10) 0.056(7) -0.025(6) -0.040(6)
C24 0.053(4) 0.187(11) 0.089(7) 0.061(7) -0.006(5) 0.019(6)
C25 0.064(6) 0.122(7) 0.108(8) 0.032(6) -0.009(6) 0.028(5)
C26 0.062(7) 0.151(10) 0.087(7) 0.060(7) -0.016(5) -0.010(6)
C27 0.104(7) 0.171(11) 0.076(6) 0.007(6) -0.022(5) -0.033(7)
C28 0.094(14) 0.190(16) 0.44(4) 0.14(2) 0.00(2) -0.056(14)
Mo5 0.0497(6) 0.1585(13) 0.0701(7) 0.0520(7) 0.0139(5) 0.0384(7)
C29 0.095(8) 0.44(2) 0.093(5) 0.129(8) -0.003(5) 0.050(10)
C30 0.151(11) 0.332(14) 0.100(5) 0.124(8) 0.036(7) 0.033(10)
C31 0.086(7) 0.326(17) 0.058(5) 0.051(7) 0.020(5) 0.019(9)
C32 0.153(13) 0.287(12) 0.055(6) -0.004(6) 0.017(7) 0.026(10)
C33 0.120(10) 0.381(17) 0.048(5) 0.033(6) -0.004(6) -0.031(10)
C34 0.39(4) 0.40(3) 0.29(4) 0.27(4) -0.01(3) 0.00(2)
Mo6 0.1179(12) 0.0670(9) 0.1728(15) 0.0526(9) 0.0892(11) 0.0401(8)
C35 0.209(19) 0.072(5) 0.31(2) 0.080(8) 0.167(16) 0.036(7)
C36 0.197(19) 0.100(6) 0.35(2) 0.123(9) 0.163(17) 0.087(9)
C37 0.177(15) 0.082(10) 0.32(2) 0.069(9) 0.164(13) 0.065(9)
C38 0.177(18) 0.060(8) 0.273(13) 0.008(8) 0.166(12) 0.007(10)
C39 0.185(17) 0.059(10) 0.263(18) 0.013(9) 0.170(12) 0.004(12)
C40 0.22(2) 0.08(3) 0.24(3) -0.06(2) 0.145(17) -0.09(3)
C41 0.26(2) 0.089(11) 0.295(17) 0.086(8) 0.204(15) 0.095(11)
C42 0.29(2) 0.060(6) 0.241(16) 0.046(7) 0.173(13) 0.038(10)
C43 0.217(18) 0.080(5) 0.24(2) 0.090(8) 0.125(15) 0.053(7)
C44 0.130(17) 0.142(7) 0.30(2) 0.148(11) 0.137(15) 0.082(9)
C45 0.171(13) 0.140(9) 0.33(2) 0.168(11) 0.189(13) 0.108(10)
C46 0.41(5) 0.12(4) 0.19(3) -0.01(2) 0.15(3) 0.00(5)
S5 0.0478(15) 0.077(2) 0.0694(18) 0.0003(14) 0.0080(12) 0.0143(14)
S6 0.110(3) 0.065(2) 0.080(2) 0.0004(16) 0.0340(17) -0.0066(19)
S7 0.080(2) 0.094(2) 0.126(3) 0.057(2) 0.0453(18) 0.0292(17)
S8 0.065(2) 0.160(4) 0.143(3) 0.105(3) 0.0429(18) 0.058(2)
S9 0.0437(14) 0.0611(18) 0.0624(16) 0.0197(13) 0.0177(11) 0.0205(13)
C1 0.054(6) 0.073(7) 0.053(6) 0.019(4) 0.011(4) 0.019(5)
C2 0.052(6) 0.070(7) 0.067(6) 0.017(5) -0.002(4) 0.026(4)
S10 0.0519(15) 0.0632(19) 0.0658(17) 0.0118(14) 0.0176(12) 0.0237(14)
C3 0.043(6) 0.068(7) 0.070(6) 0.023(5) -0.001(4) 0.018(4)
C4 0.056(7) 0.070(7) 0.058(6) 0.014(4) 0.006(4) 0.006(5)
S11 0.0651(19) 0.072(2) 0.074(2) 0.0177(17) 0.0134(15) 0.0179(17)
O1 0.093(6) 0.074(6) 0.129(8) 0.011(6) 0.022(5) -0.002(5)
O2 0.111(7) 0.101(7) 0.067(5) -0.008(5) 0.030(5) 0.011(6)
O3 0.111(7) 0.131(9) 0.101(7) 0.035(6) 0.012(5) 0.075(7)
C50 0.056(6) 0.067(5) 0.043(5) 0.011(5) -0.002(4) 0.011(4)
C51 0.063(8) 0.081(7) 0.183(16) 0.036(10) 0.048(9) 0.022(7)
C52 0.107(12) 0.098(8) 0.141(14) 0.012(11) 0.048(11) 0.042(8)
C53 0.108(10) 0.072(7) 0.088(10) 0.001(7) -0.023(7) 0.028(6)
C54 0.122(12) 0.085(8) 0.159(17) -0.034(11) 0.037(12) -0.025(9)
C55 0.083(9) 0.092(7) 0.125(13) -0.037(10) 0.035(8) -0.020(7)
C56 0.19(2) 0.095(9) 0.19(2) -0.056(13) -0.007(16) 0.035(12)
S12 0.090(3) 0.104(3) 0.157(4) 0.007(3) -0.018(3) 0.020(3)
O4 0.134(10) 0.146(11) 0.141(8) 0.058(8) -0.001(7) 0.027(8)
O5 0.271(16) 0.151(12) 0.147(9) -0.029(9) -0.015(9) 0.122(12)
O6 0.113(9) 0.096(10) 0.54(3) 0.024(15) -0.056(11) -0.022(8)
C58 0.053(7) 0.090(6) 0.070(8) -0.009(6) -0.012(5) 0.012(5)
C59 0.065(8) 0.095(7) 0.085(9) -0.010(8) 0.014(6) -0.002(7)
C60 0.068(8) 0.097(8) 0.083(9) -0.021(7) 0.009(6) 0.013(7)
C61 0.076(8) 0.084(7) 0.062(8) -0.014(6) -0.012(5) 0.009(6)
C62 0.085(9) 0.109(8) 0.057(7) 0.012(7) 0.001(6) 0.013(7)
C63 0.061(8) 0.124(8) 0.069(8) 0.005(8) 0.013(6) 0.035(7)
C64 0.138(15) 0.095(8) 0.119(14) -0.004(9) -0.015(11) 0.012(9)

loop_
_atom_type_symbol
_atom_type_description
_atom_type_scat_dispersion_real
_atom_type_scat_dispersion_imag
_atom_type_scat_source
C C 0.0033 0.0016 'International Tables Vol C Tables 4.2.6.8 and 6.1.1.4'
H H 0.0000 0.0000 'International Tables Vol C Tables 4.2.6.8 and 6.1.1.4'
O O 0.0106 0.0060 'International Tables Vol C Tables 4.2.6.8 and 6.1.1.4'
S S 0.1246 0.1234 'International Tables Vol C Tables 4.2.6.8 and 6.1.1.4'
Ni Ni 0.3393 1.1124 'International Tables Vol C Tables 4.2.6.8 and 6.1.1.4'
Mo Mo -1.6832 0.6857 'International Tables Vol C Tables 4.2.6.8 and 6.1.1.4'

loop_
_geom_angle_atom_site_label_1
_geom_angle_atom_site_label_2
_geom_angle_atom_site_label_3
_geom_angle
_geom_angle_site_symmetry_1
_geom_angle_site_symmetry_3
_geom_angle_publ_flag
S4 Mo1 S1 103.46(12) . . ?
S4 Mo1 S2 104.13(11) . . ?
S1 Mo1 S2 99.57(10) . . ?
S4 Mo1 C9 140.7(3) . . ?
S1 Mo1 C9 111.0(3) . . ?
S2 Mo1 C9 88.5(2) . . ?
S4 Mo1 C5 134.0(2) . . ?
S1 Mo1 C5 86.9(2) . . ?
S2 Mo1 C5 118.4(3) . . ?
C9 Mo1 C5 35.20(11) . . ?
S4 Mo1 C8 106.4(3) . . ?
S1 Mo1 C8 144.6(3) . . ?
S2 Mo1 C8 91.4(2) . . ?
C9 Mo1 C8 35.19(10) . . ?
C5 Mo1 C8 58.56(13) . . ?
S4 Mo1 C6 98.9(2) . . ?
S1 Mo1 C6 98.4(2) . . ?
S2 Mo1 C6 146.4(2) . . ?
C9 Mo1 C6 58.54(13) . . ?
C5 Mo1 C6 35.17(11) . . ?
C8 Mo1 C6 58.52(12) . . ?
S4 Mo1 C7 84.2(2) . . ?
S1 Mo1 C7 133.1(2) . . ?
S2 Mo1 C7 123.7(2) . . ?
C9 Mo1 C7 58.54(13) . . ?
C5 Mo1 C7 58.52(12) . . ?
C8 Mo1 C7 35.16(11) . . ?
C6 Mo1 C7 35.14(10) . . ?
S4 Mo1 Ni1 98.25(8) . . ?
S1 Mo1 Ni1 51.14(7) . . ?
S2 Mo1 Ni1 51.05(7) . . ?
C9 Mo1 Ni1 117.8(2) . . ?
C5 Mo1 Ni1 121.4(2) . . ?
C8 Mo1 Ni1 139.5(2) . . ?
C6 Mo1 Ni1 148.0(2) . . ?
C7 Mo1 Ni1 174.6(2) . . ?
S4 Mo1 Mo3 52.80(8) . . ?
S1 Mo1 Mo3 99.26(8) . . ?
S2 Mo1 Mo3 52.59(8) . . ?
C9 Mo1 Mo3 134.5(3) . . ?
C5 Mo1 Mo3 169.7(3) . . ?
C8 Mo1 Mo3 113.9(2) . . ?
C6 Mo1 Mo3 149.5(2) . . ?
C7 Mo1 Mo3 120.3(2) . . ?
Ni1 Mo1 Mo3 58.63(4) . . ?
S4 Mo1 Mo2 52.65(8) . . ?
S1 Mo1 Mo2 52.16(8) . . ?
S2 Mo1 Mo2 99.39(8) . . ?
C9 Mo1 Mo2 162.2(3) . . ?
C5 Mo1 Mo2 129.0(3) . . ?
C8 Mo1 Mo2 158.2(3) . . ?
C6 Mo1 Mo2 114.01(18) . . ?
C7 Mo1 Mo2 126.2(2) . . ?
Ni1 Mo1 Mo2 58.57(4) . . ?
Mo3 Mo1 Mo2 60.77(4) . . ?
C6 C5 C9 108.0 . . ?
C6 C5 C10 122.0(12) . . ?
C9 C5 C10 129.9(12) . . ?
C6 C5 Mo1 72.5(3) . . ?
C9 C5 Mo1 72.4(3) . . ?
C10 C5 Mo1 123.3(9) . . ?
C7 C6 C5 108.0 . . ?
C7 C6 Mo1 72.4(3) . . ?
C5 C6 Mo1 72.3(3) . . ?
C8 C7 C6 108.0 . . ?
C8 C7 Mo1 72.3(3) . . ?
C6 C7 Mo1 72.4(3) . . ?
C7 C8 C9 108.0 . . ?
C7 C8 Mo1 72.5(3) . . ?
C9 C8 Mo1 72.3(3) . . ?
C8 C9 C5 108.0 . . ?
C8 C9 Mo1 72.5(3) . . ?
C5 C9 Mo1 72.4(3) . . ?
S1 Mo2 S4 103.58(12) . . ?
S1 Mo2 S3 99.95(11) . . ?
S4 Mo2 S3 102.94(11) . . ?
S1 Mo2 C15 140.5(3) . . ?
S4 Mo2 C15 88.7(3) . . ?
S3 Mo2 C15 113.8(3) . . ?
S1 Mo2 C14 134.3(3) . . ?
S4 Mo2 C14 118.5(4) . . ?
S3 Mo2 C14 87.8(2) . . ?
C15 Mo2 C14 35.26(12) . . ?
S1 Mo2 C11 106.1(3) . . ?
S4 Mo2 C11 91.9(3) . . ?
S3 Mo2 C11 146.0(3) . . ?
C15 Mo2 C11 35.12(11) . . ?
C14 Mo2 C11 58.34(13) . . ?
S1 Mo2 C13 99.4(3) . . ?
S4 Mo2 C13 146.3(2) . . ?
S3 Mo2 C13 96.9(3) . . ?
C15 Mo2 C13 58.26(13) . . ?
C14 Mo2 C13 34.95(11) . . ?
C11 Mo2 C13 57.92(13) . . ?
S1 Mo2 C12 84.7(2) . . ?
S4 Mo2 C12 124.0(3) . . ?
S3 Mo2 C12 130.5(3) . . ?
C15 Mo2 C12 58.11(13) . . ?
C14 Mo2 C12 58.00(13) . . ?
C11 Mo2 C12 34.74(10) . . ?
C13 Mo2 C12 34.64(11) . . ?
S1 Mo2 Ni1 51.44(7) . . ?
S4 Mo2 Ni1 98.19(8) . . ?
S3 Mo2 Ni1 50.85(9) . . ?
C15 Mo2 Ni1 164.2(3) . . ?
C14 Mo2 Ni1 130.9(3) . . ?
C11 Mo2 Ni1 157.0(4) . . ?
C13 Mo2 Ni1 115.4(2) . . ?
C12 Mo2 Ni1 126.4(3) . . ?
S1 Mo2 Mo1 52.77(7) . . ?
S4 Mo2 Mo1 52.17(9) . . ?
S3 Mo2 Mo1 98.75(8) . . ?
C15 Mo2 Mo1 134.4(3) . . ?
C14 Mo2 Mo1 169.6(3) . . ?
C11 Mo2 Mo1 114.3(2) . . ?
C13 Mo2 Mo1 150.0(3) . . ?
C12 Mo2 Mo1 121.2(2) . . ?
Ni1 Mo2 Mo1 58.96(4) . . ?
S1 Mo2 Mo3 98.55(7) . . ?
S4 Mo2 Mo3 52.06(8) . . ?
S3 Mo2 Mo3 52.42(8) . . ?
C15 Mo2 Mo3 117.8(3) . . ?
C14 Mo2 Mo3 120.5(3) . . ?
C11 Mo2 Mo3 140.6(3) . . ?
C13 Mo2 Mo3 146.8(3) . . ?
C12 Mo2 Mo3 175.3(3) . . ?
Ni1 Mo2 Mo3 58.24(4) . . ?
Mo1 Mo2 Mo3 59.32(3) . . ?
C12 C11 C15 108.0 . . ?
C12 C11 Mo2 73.6(4) . . ?
C15 C11 Mo2 71.4(3) . . ?
C13 C12 C11 108.0 . . ?
C13 C12 Mo2 72.3(3) . . ?
C11 C12 Mo2 71.7(3) . . ?
C14 C13 C12 108.0 . . ?
C14 C13 Mo2 71.3(4) . . ?
C12 C13 Mo2 73.1(3) . . ?
C13 C14 C15 108.0 . . ?
C13 C14 Mo2 73.7(4) . . ?
C15 C14 Mo2 72.0(3) . . ?
C14 C15 C11 108.0 . . ?
C14 C15 C16 127.1(16) . . ?
C11 C15 C16 124.5(16) . . ?
C14 C15 Mo2 72.7(3) . . ?
C11 C15 Mo2 73.4(3) . . ?
C16 C15 Mo2 125.2(11) . . ?
S2 Mo3 S4 104.26(11) . . ?
S2 Mo3 C17 110.5(4) . . ?
S4 Mo3 C17 139.7(3) . . ?
S2 Mo3 S3 99.88(11) . . ?
S4 Mo3 S3 103.23(11) . . ?
C17 Mo3 S3 90.5(3) . . ?
S2 Mo3 C18 85.3(3) . . ?
S4 Mo3 C18 133.5(4) . . ?
C17 Mo3 C18 35.47(12) . . ?
S3 Mo3 C18 120.1(4) . . ?
S2 Mo3 C21 143.5(3) . . ?
S4 Mo3 C21 105.2(4) . . ?
C17 Mo3 C21 35.29(13) . . ?
S3 Mo3 C21 93.9(3) . . ?
C18 Mo3 C21 58.72(15) . . ?
S2 Mo3 C19 96.4(3) . . ?
S4 Mo3 C19 98.3(4) . . ?
C17 Mo3 C19 58.71(15) . . ?
S3 Mo3 C19 148.8(3) . . ?
C18 Mo3 C19 35.25(13) . . ?
C21 Mo3 C19 58.39(16) . . ?
S2 Mo3 C20 130.9(3) . . ?
S4 Mo3 C20 83.4(2) . . ?
C17 Mo3 C20 58.52(16) . . ?
S3 Mo3 C20 125.9(4) . . ?
C18 Mo3 C20 58.50(15) . . ?
C21 Mo3 C20 34.99(13) . . ?
C19 Mo3 C20 34.97(13) . . ?
S2 Mo3 Ni1 51.42(7) . . ?
S4 Mo3 Ni1 98.49(9) . . ?
C17 Mo3 Ni1 118.9(2) . . ?
S3 Mo3 Ni1 50.97(9) . . ?
C18 Mo3 Ni1 121.1(3) . . ?
C21 Mo3 Ni1 141.6(3) . . ?
C19 Mo3 Ni1 146.7(3) . . ?
C20 Mo3 Ni1 176.6(3) . . ?
S2 Mo3 Mo1 53.07(7) . . ?
S4 Mo3 Mo1 52.46(9) . . ?
C17 Mo3 Mo1 161.9(4) . . ?
S3 Mo3 Mo1 99.34(9) . . ?
C18 Mo3 Mo1 127.7(4) . . ?
C21 Mo3 Mo1 156.1(3) . . ?
C19 Mo3 Mo1 111.8(3) . . ?
C20 Mo3 Mo1 123.9(3) . . ?
Ni1 Mo3 Mo1 59.24(4) . . ?
S2 Mo3 Mo2 99.06(8) . . ?
S4 Mo3 Mo2 52.20(8) . . ?
C17 Mo3 Mo2 136.6(4) . . ?
S3 Mo3 Mo2 52.57(7) . . ?
C18 Mo3 Mo2 171.9(4) . . ?
C21 Mo3 Mo2 115.9(3) . . ?
C19 Mo3 Mo2 149.3(4) . . ?
C20 Mo3 Mo2 121.4(3) . . ?
Ni1 Mo3 Mo2 58.46(4) . . ?
Mo1 Mo3 Mo2 59.91(3) . . ?
C18 C17 C21 108.0 . . ?
C18 C17 Mo3 72.3(4) . . ?
C21 C17 Mo3 73.3(4) . . ?
C19 C18 C17 108.0 . . ?
C19 C18 Mo3 73.3(4) . . ?
C17 C18 Mo3 72.2(4) . . ?
C18 C19 C20 108.0 . . ?
C18 C19 Mo3 71.4(4) . . ?
C20 C19 Mo3 73.0(4) . . ?
C21 C20 C19 108.0 . . ?
C21 C20 Mo3 71.9(4) . . ?
C19 C20 Mo3 72.0(4) . . ?
C20 C21 C17 108.0 . . ?
C20 C21 C22 112.8(16) . . ?
C17 C21 C22 139.0(16) . . ?
C20 C21 Mo3 73.1(4) . . ?
C17 C21 Mo3 71.5(4) . . ?
C22 C21 Mo3 124.6(13) . . ?
S3 Ni1 S2 107.78(13) . . ?
S3 Ni1 S1 107.68(12) . . ?
S2 Ni1 S1 107.10(11) . . ?
S3 Ni1 S9 111.70(12) . . ?
S2 Ni1 S9 102.99(11) . . ?
S1 Ni1 S9 118.94(12) . . ?
S3 Ni1 Mo3 55.68(9) . . ?
S2 Ni1 Mo3 55.01(9) . . ?
S1 Ni1 Mo3 105.24(10) . . ?
S9 Ni1 Mo3 135.37(9) . . ?
S3 Ni1 Mo2 55.69(8) . . ?
S2 Ni1 Mo2 105.89(9) . . ?
S1 Ni1 Mo2 54.68(9) . . ?
S9 Ni1 Mo2 150.93(9) . . ?
Mo3 Ni1 Mo2 63.30(4) . . ?
S3 Ni1 Mo1 105.43(9) . . ?
S2 Ni1 Mo1 55.11(7) . . ?
S1 Ni1 Mo1 55.00(8) . . ?
S9 Ni1 Mo1 141.62(10) . . ?
Mo3 Ni1 Mo1 62.13(4) . . ?
Mo2 Ni1 Mo1 62.47(4) . . ?
Ni1 S1 Mo2 73.88(10) . . ?
Ni1 S1 Mo1 73.86(9) . . ?
Mo2 S1 Mo1 75.08(10) . . ?
Ni1 S2 Mo3 73.57(9) . . ?
Ni1 S2 Mo1 73.84(8) . . ?
Mo3 S2 Mo1 74.34(9) . . ?
Ni1 S3 Mo3 73.35(10) . . ?
Ni1 S3 Mo2 73.46(10) . . ?
Mo3 S3 Mo2 75.01(9) . . ?
Mo1 S4 Mo3 74.74(9) . . ?
Mo1 S4 Mo2 75.18(10) . . ?
Mo3 S4 Mo2 75.74(9) . . ?
S8 Ni2 S6 109.1(2) . . ?
S8 Ni2 S5 107.40(15) . . ?
S6 Ni2 S5 107.08(14) . . ?
S8 Ni2 S10 106.63(14) . . ?
S6 Ni2 S10 107.83(13) . . ?
S5 Ni2 S10 118.59(13) . . ?
S8 Ni2 Mo6 55.94(15) . . ?
S6 Ni2 Mo6 55.89(11) . . ?
S5 Ni2 Mo6 105.69(11) . . ?
S10 Ni2 Mo6 135.71(10) . . ?
S8 Ni2 Mo5 55.27(10) . . ?
S6 Ni2 Mo5 106.03(11) . . ?
S5 Ni2 Mo5 55.19(10) . . ?
S10 Ni2 Mo5 145.55(11) . . ?
Mo6 Ni2 Mo5 62.89(6) . . ?
S8 Ni2 Mo4 106.15(12) . . ?
S6 Ni2 Mo4 55.21(10) . . ?
S5 Ni2 Mo4 54.95(9) . . ?
S10 Ni2 Mo4 146.74(10) . . ?
Mo6 Ni2 Mo4 62.94(5) . . ?
Mo5 Ni2 Mo4 62.68(4) . . ?
S7 Mo4 S5 103.59(15) . . ?
S7 Mo4 S6 103.79(13) . . ?
S5 Mo4 S6 99.41(13) . . ?
S7 Mo4 C27 115.7(3) . . ?
S5 Mo4 C27 136.3(3) . . ?
S6 Mo4 C27 89.6(3) . . ?
S7 Mo4 C26 145.2(2) . . ?
S5 Mo4 C26 101.1(3) . . ?
S6 Mo4 C26 95.8(3) . . ?
C27 Mo4 C26 35.20(12) . . ?
S7 Mo4 C23 87.0(3) . . ?
S5 Mo4 C23 138.2(3) . . ?
S6 Mo4 C23 117.4(4) . . ?
C27 Mo4 C23 35.20(13) . . ?
C26 Mo4 C23 58.39(15) . . ?
S7 Mo4 C25 125.1(3) . . ?
S5 Mo4 C25 84.1(2) . . ?
S6 Mo4 C25 128.9(3) . . ?
C27 Mo4 C25 58.26(14) . . ?
C26 Mo4 C25 34.91(12) . . ?
C23 Mo4 C25 58.07(14) . . ?
S7 Mo4 C24 92.3(3) . . ?
S5 Mo4 C24 103.6(3) . . ?
S6 Mo4 C24 147.9(3) . . ?
C27 Mo4 C24 58.26(15) . . ?
C26 Mo4 C24 58.07(14) . . ?
C23 Mo4 C24 34.90(12) . . ?
C25 Mo4 C24 34.73(11) . . ?
S7 Mo4 Ni2 97.90(11) . . ?
S5 Mo4 Ni2 51.09(8) . . ?
S6 Mo4 Ni2 51.00(11) . . ?
C27 Mo4 Ni2 134.3(3) . . ?
C26 Mo4 Ni2 116.7(2) . . ?
C23 Mo4 Ni2 168.1(3) . . ?
C25 Mo4 Ni2 125.2(3) . . ?
C24 Mo4 Ni2 154.3(3) . . ?
S7 Mo4 Mo5 52.45(13) . . ?
S5 Mo4 Mo5 52.46(9) . . ?
S6 Mo4 Mo5 99.09(11) . . ?
C27 Mo4 Mo5 166.6(3) . . ?
C26 Mo4 Mo5 151.4(3) . . ?
C23 Mo4 Mo5 131.7(3) . . ?
C25 Mo4 Mo5 121.0(2) . . ?
C24 Mo4 Mo5 112.7(2) . . ?
Ni2 Mo4 Mo5 58.38(4) . . ?
S7 Mo4 Mo6 52.35(9) . . ?
S5 Mo4 Mo6 98.67(9) . . ?
S6 Mo4 Mo6 52.85(10) . . ?
C27 Mo4 Mo6 120.0(3) . . ?
C26 Mo4 Mo6 145.4(3) . . ?
C23 Mo4 Mo6 118.7(3) . . ?
C25 Mo4 Mo6 176.6(3) . . ?
C24 Mo4 Mo6 142.0(3) . . ?
Ni2 Mo4 Mo6 58.17(5) . . ?
Mo5 Mo4 Mo6 59.85(5) . . ?
C24 C23 C27 108.0 . . ?
C24 C23 C28 117.8(16) . . ?
C27 C23 C28 132.7(16) . . ?
C24 C23 Mo4 73.5(4) . . ?
C27 C23 Mo4 71.8(3) . . ?
C28 C23 Mo4 131.4(11) . . ?
C23 C24 C25 108.0 . . ?
C23 C24 Mo4 71.6(4) . . ?
C25 C24 Mo4 72.6(3) . . ?
C26 C25 C24 108.0 . . ?
C26 C25 Mo4 71.6(3) . . ?
C24 C25 Mo4 72.6(3) . . ?
C25 C26 C27 108.0 . . ?
C25 C26 Mo4 73.5(4) . . ?
C27 C26 Mo4 71.8(4) . . ?
C26 C27 C23 108.0 . . ?
C26 C27 Mo4 73.0(4) . . ?
C23 C27 Mo4 73.0(3) . . ?
C30 Mo5 S8 112.9(5) . . ?
C30 Mo5 S7 94.0(5) . . ?
S8 Mo5 S7 104.15(18) . . ?
C30 Mo5 S5 137.9(4) . . ?
S8 Mo5 S5 99.52(12) . . ?
S7 Mo5 S5 103.67(13) . . ?
C30 Mo5 C29 36.08(16) . . ?
S8 Mo5 C29 87.6(3) . . ?
S7 Mo5 C29 126.4(6) . . ?
S5 Mo5 C29 126.1(6) . . ?
C30 Mo5 C31 35.67(15) . . ?
S8 Mo5 C31 145.9(3) . . ?
S7 Mo5 C31 93.5(4) . . ?
S5 Mo5 C31 104.4(5) . . ?
C29 Mo5 C31 58.68(18) . . ?
C30 Mo5 C33 58.02(19) . . ?
S8 Mo5 C33 98.8(4) . . ?
S7 Mo5 C33 149.3(3) . . ?
S5 Mo5 C33 92.1(5) . . ?
C29 Mo5 C33 34.34(15) . . ?
C31 Mo5 C33 56.76(18) . . ?
C30 Mo5 C32 57.63(17) . . ?
S8 Mo5 C32 131.5(5) . . ?
S7 Mo5 C32 123.0(5) . . ?
S5 Mo5 C32 81.0(3) . . ?
C29 Mo5 C32 56.90(19) . . ?
C31 Mo5 C32 33.88(14) . . ?
C33 Mo5 C32 33.30(15) . . ?
C30 Mo5 Ni2 161.6(5) . . ?
S8 Mo5 Ni2 50.83(9) . . ?
S7 Mo5 Ni2 98.38(10) . . ?
S5 Mo5 Ni2 51.33(8) . . ?
C29 Mo5 Ni2 126.7(4) . . ?
C31 Mo5 Ni2 154.9(5) . . ?
C33 Mo5 Ni2 111.9(3) . . ?
C32 Mo5 Ni2 123.8(4) . . ?
C30 Mo5 Mo6 121.7(4) . . ?
S8 Mo5 Mo6 53.00(15) . . ?
S7 Mo5 Mo6 52.53(10) . . ?
S5 Mo5 Mo6 99.00(9) . . ?
C29 Mo5 Mo6 125.6(4) . . ?
C31 Mo5 Mo6 142.7(5) . . ?
C33 Mo5 Mo6 151.0(4) . . ?
C32 Mo5 Mo6 175.5(4) . . ?
Ni2 Mo5 Mo6 58.47(5) . . ?
C30 Mo5 Mo4 138.9(5) . . ?
S8 Mo5 Mo4 99.48(12) . . ?
S7 Mo5 Mo4 52.50(9) . . ?
S5 Mo5 Mo4 52.50(8) . . ?
C29 Mo5 Mo4 172.9(3) . . ?
C31 Mo5 Mo4 114.3(3) . . ?
C33 Mo5 Mo4 142.3(5) . . ?
C32 Mo5 Mo4 117.0(3) . . ?
Ni2 Mo5 Mo4 58.93(4) . . ?
Mo6 Mo5 Mo4 60.22(5) . . ?
C30 C29 C33 108.0 . . ?
C30 C29 Mo5 69.5(4) . . ?
C33 C29 Mo5 78.3(5) . . ?
C34 C30 C29 124(2) . . ?
C34 C30 C31 128(2) . . ?
C29 C30 C31 108.0 . . ?
C34 C30 Mo5 123.0(16) . . ?
C29 C30 Mo5 74.4(4) . . ?
C31 C30 Mo5 76.3(5) . . ?
C32 C31 C30 108.0 . . ?
C32 C31 Mo5 77.9(5) . . ?
C30 C31 Mo5 68.0(5) . . ?
C31 C32 C33 108.0 . . ?
C31 C32 Mo5 68.3(4) . . ?
C33 C32 Mo5 72.4(4) . . ?
C32 C33 C29 108.0 . . ?
C32 C33 Mo5 74.3(4) . . ?
C29 C33 Mo5 67.3(5) . . ?
C42 Mo6 C36 40.1(14) . . ?
C42 Mo6 C43 36.9(6) . . ?
C36 Mo6 C43 28.1(14) . . ?
C42 Mo6 S7 115.5(11) . . ?
C36 Mo6 S7 108.5(9) . . ?
C43 Mo6 S7 87.1(8) . . ?
C42 Mo6 S8 130.7(11) . . ?
C36 Mo6 S8 100.6(10) . . ?
C43 Mo6 S8 124.3(10) . . ?
S7 Mo6 S8 103.46(17) . . ?
C42 Mo6 S6 99.4(9) . . ?
C36 Mo6 S6 136.6(8) . . ?
C43 Mo6 S6 131.3(11) . . ?
S7 Mo6 S6 103.44(14) . . ?
S8 Mo6 S6 99.65(14) . . ?
C42 Mo6 C37 31.8(14) . . ?
C36 Mo6 C37 36.0(5) . . ?
C43 Mo6 C37 54.3(11) . . ?
S7 Mo6 C37 141.4(7) . . ?
S8 Mo6 C37 99.4(8) . . ?
S6 Mo6 C37 102.8(9) . . ?
C42 Mo6 C41 36.1(5) . . ?
C36 Mo6 C41 40.1(10) . . ?
C43 Mo6 C41 59.5(7) . . ?
S7 Mo6 C41 146.5(8) . . ?
S8 Mo6 C41 95.8(13) . . ?
S6 Mo6 C41 99.9(8) . . ?
C37 Mo6 C41 5.2(13) . . ?
C42 Mo6 C35 36.3(12) . . ?
C36 Mo6 C35 35.5(5) . . ?
C43 Mo6 C35 7.9(15) . . ?
S7 Mo6 C35 83.4(6) . . ?
S8 Mo6 C35 132.0(10) . . ?
S6 Mo6 C35 125.3(9) . . ?
C37 Mo6 C35 58.3(6) . . ?
C41 Mo6 C35 63.5(12) . . ?
C42 Mo6 C44 58.7(6) . . ?
C36 Mo6 C44 19.6(13) . . ?
C43 Mo6 C44 34.6(4) . . ?
S7 Mo6 C44 95.7(6) . . ?
S8 Mo6 C44 89.7(10) . . ?
S6 Mo6 C44 156.0(7) . . ?
C37 Mo6 C44 53.5(11) . . ?
C41 Mo6 C44 56.9(5) . . ?
C35 Mo6 C44 42.3(15) . . ?
C42 Mo6 C38 20.9(12) . . ?
C36 Mo6 C38 57.6(5) . . ?
C43 Mo6 C38 57.7(12) . . ?
S7 Mo6 C38 127.4(8) . . ?
S8 Mo6 C38 128.1(8) . . ?
S6 Mo6 C38 79.8(7) . . ?
C37 Mo6 C38 34.0(4) . . ?
C41 Mo6 C38 35.6(15) . . ?
C35 Mo6 C38 56.2(5) . . ?
C44 Mo6 C38 77.1(12) . . ?
C42 Mo6 C45 57.9(6) . . ?
C36 Mo6 C45 29.1(14) . . ?
C43 Mo6 C45 57.2(5) . . ?
S7 Mo6 C45 127.6(7) . . ?
S8 Mo6 C45 74.8(9) . . ?
S6 Mo6 C45 128.8(8) . . ?
C37 Mo6 C45 33.5(14) . . ?
C41 Mo6 C45 33.8(4) . . ?
C35 Mo6 C45 64.6(13) . . ?
C44 Mo6 C45 33.2(3) . . ?
C38 Mo6 C45 67.0(13) . . ?
C36 C35 C39 108.0 . . ?
C36 C35 Mo6 67.7(12) . . ?
C39 C35 Mo6 78.6(11) . . ?
C35 C36 C37 108.0 . . ?
C35 C36 Mo6 76.8(13) . . ?
C37 C36 Mo6 74.9(12) . . ?
C38 C37 C36 108.0 . . ?
C38 C37 Mo6 79.1(11) . . ?
C36 C37 Mo6 69.2(12) . . ?
C39 C38 C37 108.0 . . ?
C39 C38 Mo6 74.5(12) . . ?
C37 C38 Mo6 66.9(11) . . ?
C38 C39 C35 108.0 . . ?
C38 C39 C40 123(2) . . ?
C35 C39 C40 129(2) . . ?
C38 C39 Mo6 72.5(11) . . ?
C35 C39 Mo6 67.8(11) . . ?
C40 C39 Mo6 128(2) . . ?
C45 C41 C42 108.0 . . ?
C45 C41 Mo6 79.0(12) . . ?
C42 C41 Mo6 66.1(14) . . ?
C43 C42 C41 108.0 . . ?
C43 C42 C46 116(4) . . ?
C41 C42 C46 136(4) . . ?
C43 C42 Mo6 74.3(13) . . ?
C41 C42 Mo6 77.8(13) . . ?
C46 C42 Mo6 116(3) . . ?
C44 C43 C42 108.0 . . ?
C44 C43 Mo6 79.9(12) . . ?
C42 C43 Mo6 68.8(13) . . ?
C43 C44 C45 108.0 . . ?
C43 C44 Mo6 65.5(13) . . ?
C45 C44 Mo6 75.2(12) . . ?
C44 C45 C41 108.0 . . ?
C44 C45 Mo6 71.6(12) . . ?
C41 C45 Mo6 67.2(12) . . ?
Ni2 S5 Mo5 73.48(10) . . ?
Ni2 S5 Mo4 73.96(11) . . ?
Mo5 S5 Mo4 75.03(11) . . ?
Ni2 S6 Mo4 73.78(11) . . ?
Ni2 S6 Mo6 72.89(14) . . ?
Mo4 S6 Mo6 74.68(11) . . ?
Mo5 S7 Mo6 74.98(13) . . ?
Mo5 S7 Mo4 75.05(13) . . ?
Mo6 S7 Mo4 75.28(11) . . ?
Ni2 S8 Mo5 73.91(11) . . ?
Ni2 S8 Mo6 73.32(14) . . ?
Mo5 S8 Mo6 74.68(13) . . ?
C3 S9 C1 100.7(5) . . ?
C3 S9 Ni1 108.1(4) . . ?
C1 S9 Ni1 112.0(4) . . ?
C2 C1 S9 114.7(7) . . ?
C1 C2 S10 113.5(7) . . ?
C4 S10 C2 102.2(5) . . ?
C4 S10 Ni2 108.0(4) . . ?
C2 S10 Ni2 112.4(4) . . ?
C4 C3 S9 114.8(7) . . ?
C3 C4 S10 113.9(7) . . ?
O1 S11 O2 112.4(6) . . ?
O1 S11 O3 113.1(7) . . ?
O2 S11 O3 113.6(6) . . ?
O1 S11 C50 106.7(5) . . ?
O2 S11 C50 106.1(5) . . ?
O3 S11 C50 103.9(6) . . ?
C55 C50 C51 117.5(13) . . ?
C55 C50 S11 120.9(9) . . ?
C51 C50 S11 121.7(10) . . ?
C50 C51 C52 119.3(13) . . ?
C53 C52 C51 124.0(14) . . ?
C52 C53 C54 115.7(15) . . ?
C52 C53 C56 118.4(14) . . ?
C54 C53 C56 125.9(15) . . ?
C53 C54 C55 121.6(15) . . ?
C50 C55 C54 121.9(13) . . ?
O4 S12 O6 115.3(12) . . ?
O4 S12 O5 111.9(9) . . ?
O6 S12 O5 112.4(12) . . ?
O4 S12 C58 106.5(7) . . ?
O6 S12 C58 103.2(8) . . ?
O5 S12 C58 106.6(8) . . ?
C63 C58 C59 115.4(13) . . ?
C63 C58 S12 122.3(10) . . ?
C59 C58 S12 122.2(11) . . ?
C60 C59 C58 120.6(13) . . ?
C59 C60 C61 123.9(13) . . ?
C62 C61 C60 115.4(14) . . ?
C62 C61 C64 122.7(14) . . ?
C60 C61 C64 121.9(13) . . ?
C63 C62 C61 122.3(13) . . ?
C62 C63 C58 122.3(12) . . ?

loop_
_geom_bond_atom_site_label_1
_geom_bond_atom_site_label_2
_geom_bond_distance
_geom_bond_site_symmetry_2
_geom_bond_publ_flag
Mo1 S4 2.301(3) . ?
Mo1 S1 2.321(3) . ?
Mo1 S2 2.324(2) . ?
Mo1 C9 2.347(8) . ?
Mo1 C5 2.349(8) . ?
Mo1 C8 2.349(8) . ?
Mo1 C6 2.352(7) . ?
Mo1 C7 2.352(8) . ?
Mo1 Ni1 2.7218(15) . ?
Mo1 Mo3 2.7999(14) . ?
Mo1 Mo2 2.8169(13) . ?
C5 C6 1.4200 . ?
C5 C9 1.4200 . ?
C5 C10 1.464(16) . ?
C6 C7 1.4200 . ?
C7 C8 1.4200 . ?
C8 C9 1.4200 . ?
Mo2 S1 2.302(3) . ?
Mo2 S4 2.316(3) . ?
Mo2 S3 2.336(3) . ?
Mo2 C15 2.340(9) . ?
Mo2 C14 2.348(8) . ?
Mo2 C11 2.366(8) . ?
Mo2 C13 2.380(9) . ?
Mo2 C12 2.390(8) . ?
Mo2 Ni1 2.7106(16) . ?
Mo2 Mo3 2.8412(14) . ?
C11 C12 1.4200 . ?
C11 C15 1.4200 . ?
C12 C13 1.4200 . ?
C13 C14 1.4200 . ?
C14 C15 1.4200 . ?
C15 C16 1.434(18) . ?
Mo3 S2 2.310(3) . ?
Mo3 S4 2.312(3) . ?
Mo3 C17 2.330(9) . ?
Mo3 S3 2.331(3) . ?
Mo3 C18 2.332(9) . ?
Mo3 C21 2.354(10) . ?
Mo3 C19 2.357(9) . ?
Mo3 C20 2.370(10) . ?
Mo3 Ni1 2.7042(17) . ?
C17 C18 1.4200 . ?
C17 C21 1.4200 . ?
C18 C19 1.4200 . ?
C19 C20 1.4200 . ?
C20 C21 1.4200 . ?
C21 C22 1.425(18) . ?
Ni1 S3 2.193(3) . ?
Ni1 S2 2.204(3) . ?
Ni1 S1 2.206(3) . ?
Ni1 S9 2.215(3) . ?
Ni2 S8 2.178(4) . ?
Ni2 S6 2.197(4) . ?
Ni2 S5 2.198(3) . ?
Ni2 S10 2.205(3) . ?
Ni2 Mo6 2.694(2) . ?
Ni2 Mo5 2.6992(18) . ?
Ni2 Mo4 2.7150(18) . ?
Mo4 S7 2.312(4) . ?
Mo4 S5 2.313(3) . ?
Mo4 S6 2.322(3) . ?
Mo4 C27 2.341(10) . ?
Mo4 C26 2.355(9) . ?
Mo4 C23 2.355(10) . ?
Mo4 C25 2.379(9) . ?
Mo4 C24 2.379(9) . ?
Mo4 Mo5 2.8161(15) . ?
Mo4 Mo6 2.8240(16) . ?
C23 C24 1.4200 . ?
C23 C27 1.4200 . ?
C23 C28 1.461(17) . ?
C24 C25 1.4200 . ?
C25 C26 1.4200 . ?
C26 C27 1.4200 . ?
Mo5 C30 2.258(12) . ?
Mo5 S8 2.309(3) . ?
Mo5 S7 2.311(5) . ?
Mo5 S5 2.312(4) . ?
Mo5 C29 2.323(11) . ?
Mo5 C31 2.366(10) . ?
Mo5 C33 2.465(12) . ?
Mo5 C32 2.490(12) . ?
Mo5 Mo6 2.814(2) . ?
C29 C30 1.4200 . ?
C29 C33 1.4200 . ?
C30 C34 1.40(2) . ?
C30 C31 1.4200 . ?
C31 C32 1.4200 . ?
C32 C33 1.4200 . ?
Mo6 C42 2.20(4) . ?
Mo6 C36 2.26(3) . ?
Mo6 C43 2.28(4) . ?
Mo6 S7 2.312(3) . ?
Mo6 S8 2.330(6) . ?
Mo6 S6 2.334(4) . ?
Mo6 C37 2.33(3) . ?
Mo6 C41 2.36(3) . ?
Mo6 C35 2.38(4) . ?
Mo6 C44 2.46(3) . ?
Mo6 C38 2.49(3) . ?
Mo6 C45 2.51(3) . ?
C35 C36 1.4200 . ?
C35 C39 1.4200 . ?
C36 C37 1.4200 . ?
C37 C38 1.4200 . ?
C38 C39 1.4200 . ?
C39 C40 1.54(3) . ?
C41 C45 1.4200 . ?
C41 C42 1.4200 . ?
C42 C43 1.4200 . ?
C42 C46 1.48(3) . ?
C43 C44 1.4200 . ?
C44 C45 1.4200 . ?
S9 C3 1.804(10) . ?
S9 C1 1.816(9) . ?
C1 C2 1.520(12) . ?
C2 S10 1.825(10) . ?
S10 C4 1.815(10) . ?
C3 C4 1.519(12) . ?
S11 O1 1.436(10) . ?
S11 O2 1.440(8) . ?
S11 O3 1.448(9) . ?
S11 C50 1.760(12) . ?
C50 C55 1.340(14) . ?
C50 C51 1.355(13) . ?
C51 C52 1.390(17) . ?
C52 C53 1.338(16) . ?
C53 C54 1.345(16) . ?
C53 C56 1.52(2) . ?
C54 C55 1.390(17) . ?
S12 O4 1.395(12) . ?
S12 O6 1.434(15) . ?
S12 O5 1.444(15) . ?
S12 C58 1.751(15) . ?
C58 C63 1.374(14) . ?
C58 C59 1.384(14) . ?
C59 C60 1.341(15) . ?
C60 C61 1.361(14) . ?
C61 C62 1.353(14) . ?
C61 C64 1.47(2) . ?
C62 C63 1.346(15) . ?
